data_4062102
loop_
_publ_author_name
'Hetterscheid, Dennis G.H.'
'de Bruin, Bas'
'Smits, Jan M. M.'
'Gal, Anton W.'

_publ_section_title
;
Disproportionation of Rh^II^(cod) to Rh^I^(cod) and
Rh^III^(cycloocta-2,5-dien-1-yl); Hydrogen atom transfer vs electron
and proton transfer.
;
_journal_name_full Organometallics
_journal_year 2003
_chemical_formula_sum 'C20.5 H27 Cl F12 N3 P2 Rh'
_chemical_formula_weight 743.75
_space_group_IT_number 15
_symmetry_cell_setting monoclinic
_symmetry_space_group_name_Hall '-C 2yc'
_symmetry_space_group_name_H-M 'C 1 2/c 1'
_cell_angle_alpha 90.00
_cell_angle_beta 108.30(2)
_cell_angle_gamma 90.00
_cell_formula_units_Z 8
_cell_length_a 32.085(9)
_cell_length_b 10.0677(11)
_cell_length_c 18.052(4)
_cell_measurement_temperature 293(2)
_cell_volume 5537(2)
_diffrn_ambient_temperature 293(2)
_exptl_crystal_density_diffrn 1.785
_refine_ls_R_factor_obs 0.0617
_refine_ls_wR_factor_obs 0.1578
_cod_depositor_comments
;
The following automatic conversions were performed:
'_geom_bond_publ_flag' value 'Y' changed to 'y' according to
'/home/saulius/struct/CIF-dictionaries/cif_core.dic' dictionary named
'cif_core.dic' version 2.4.1 from 2010-06-29 (44 times).

Automatic conversion script
Id: cif_fix_enum 1527 2010-12-29 10:47:43Z saulius 
;
_cod_original_sg_symbol_H-M 'C 2/c'
_cod_original_formula_sum 'C20.50 H27 Cl F12 N3 P2 Rh'
_cod_database_code 4062102

loop_
_symmetry_equiv_pos_as_xyz
'x, y, z'
'-x, y, -z+1/2'
'x+1/2, y+1/2, z'
'-x+1/2, y+1/2, -z+1/2'
'-x, -y, -z'
'x, -y, z-1/2'
'-x+1/2, -y+1/2, -z'
'x+1/2, -y+1/2, z-1/2'

loop_
_atom_site_label
_atom_site_type_symbol
_atom_site_fract_x
_atom_site_fract_y
_atom_site_fract_z
_atom_site_U_iso_or_equiv
_atom_site_adp_type
_atom_site_occupancy
_atom_site_calc_flag
_atom_site_refinement_flags
_atom_site_disorder_assembly
_atom_site_disorder_group
Rh1 Rh 0.105581(15) 0.24699(5) 0.11206(3) 0.05510(19) Uani 1 d . . .
C1 C 0.1365(3) 0.4332(9) 0.1115(6) 0.079(3) Uani 1 d . . .
H1 H 0.155(3) 0.440(10) 0.146(5) 0.095 Uiso 1 d . . .
C2 C 0.1407(3) 0.3606(9) 0.0501(6) 0.076(2) Uani 1 d . . .
H2 H 0.162(3) 0.306(9) 0.055(5) 0.091 Uiso 1 d . . .
C3 C 0.1129(3) 0.3865(11) -0.0327(5) 0.098(3) Uani 1 d . . .
H3A H 0.1061 0.4806 -0.0385 0.118 Uiso 1 calc R . .
H3B H 0.1299 0.3649 -0.0670 0.118 Uiso 1 calc R . .
C4 C 0.0716(3) 0.3114(11) -0.0580(5) 0.094(3) Uani 1 d . . .
H4A H 0.0764 0.2304 -0.0833 0.113 Uiso 1 calc R . .
H4B H 0.0499 0.3636 -0.0965 0.113 Uiso 1 calc R . .
C5 C 0.0532(2) 0.2751(8) 0.0057(5) 0.070(2) Uani 1 d . . .
H5 H 0.034(2) 0.190(8) -0.003(4) 0.084 Uiso 1 d . . .
C6 C 0.0478(3) 0.3619(8) 0.0621(5) 0.072(2) Uani 1 d . . .
H6 H 0.033(3) 0.335(9) 0.097(5) 0.087 Uiso 1 d . . .
C7 C 0.0577(3) 0.5097(8) 0.0632(6) 0.090(3) Uani 1 d . . .
H7A H 0.0524 0.5402 0.0100 0.108 Uiso 1 calc R . .
H7B H 0.0378 0.5571 0.0846 0.108 Uiso 1 calc R . .
C8 C 0.1041(3) 0.5431(9) 0.1103(6) 0.100(3) Uani 1 d . . .
H8A H 0.1051 0.5624 0.1635 0.120 Uiso 1 calc R . .
H8B H 0.1130 0.6227 0.0891 0.120 Uiso 1 calc R . .
N1 N 0.07765(17) 0.0782(5) 0.1465(3) 0.0555(13) Uani 1 d . . .
N2 N 0.2061(2) 0.0727(8) 0.3848(4) 0.090(2) Uani 1 d . . .
H2A H 0.1825 0.0267 0.3768 0.107 Uiso 1 calc R . .
N3 N 0.16141(17) 0.1657(6) 0.1982(3) 0.0563(13) Uani 1 d . . .
H3 H 0.1862 0.1875 0.1866 0.068 Uiso 1 calc R . .
C11 C 0.1546(2) 0.0207(7) 0.1908(4) 0.0601(17) Uani 1 d . . .
H11A H 0.1746 -0.0235 0.2357 0.072 Uiso 1 calc R . .
H11B H 0.1606 -0.0109 0.1444 0.072 Uiso 1 calc R . .
C12 C 0.1081(2) -0.0120(7) 0.1857(4) 0.0562(16) Uani 1 d . . .
C13 C 0.0965(3) -0.1273(7) 0.2145(5) 0.072(2) Uani 1 d . . .
H13 H 0.1178 -0.1883 0.2407 0.086 Uiso 1 calc R . .
C14 C 0.0529(3) -0.1510(8) 0.2041(5) 0.081(2) Uani 1 d . . .
H14 H 0.0444 -0.2279 0.2240 0.097 Uiso 1 calc R . .
C15 C 0.0223(3) -0.0620(8) 0.1646(5) 0.074(2) Uani 1 d . . .
H15 H -0.0073 -0.0786 0.1561 0.089 Uiso 1 calc R . .
C16 C 0.0353(2) 0.0534(7) 0.1369(4) 0.0617(17) Uani 1 d . . .
H16 H 0.0142 0.1152 0.1110 0.074 Uiso 1 calc R . .
C21 C 0.1645(2) 0.2178(7) 0.2771(4) 0.0588(17) Uani 1 d . . .
H21A H 0.1394 0.1862 0.2911 0.071 Uiso 1 calc R . .
H21B H 0.1629 0.3140 0.2746 0.071 Uiso 1 calc R . .
C22 C 0.2055(2) 0.1788(6) 0.3401(4) 0.0529(15) Uani 1 d . . .
C23 C 0.2424(3) 0.2478(8) 0.3540(4) 0.071(2) Uani 1 d . . .
H23 H 0.2428 0.3226 0.3240 0.086 Uiso 1 calc R . .
C24 C 0.2800(3) 0.2113(13) 0.4113(5) 0.097(3) Uani 1 d . . .
H24 H 0.3056 0.2606 0.4192 0.116 Uiso 1 calc R . .
C25 C 0.2802(3) 0.1058(11) 0.4559(5) 0.093(3) Uani 1 d . . .
H25 H 0.3056 0.0817 0.4954 0.111 Uiso 1 calc R . .
C26 C 0.2432(4) 0.0345(10) 0.4430(5) 0.105(3) Uani 1 d . . .
H26 H 0.2427 -0.0399 0.4733 0.126 Uiso 1 calc R . .
P1 P 0.10006(7) 0.1288(2) 0.44415(13) 0.0736(6) Uani 1 d . . .
F1 F 0.1320(2) 0.2353(5) 0.4269(3) 0.1045(17) Uani 1 d . . .
F2 F 0.0690(2) 0.0220(6) 0.4610(4) 0.125(2) Uani 1 d . . .
F3 F 0.1362(3) 0.0228(7) 0.4534(8) 0.212(5) Uani 1 d . . .
F4 F 0.1190(2) 0.1616(8) 0.5324(3) 0.141(2) Uani 1 d . . .
F5 F 0.0636(2) 0.2380(6) 0.4358(5) 0.131(2) Uani 1 d . . .
F6 F 0.0827(3) 0.0992(9) 0.3565(4) 0.193(4) Uani 1 d . . .
P2 P 0.22045(7) -0.3480(3) 0.33421(15) 0.0836(6) Uani 1 d . . .
F7 F 0.1860(2) -0.3174(10) 0.2560(5) 0.183(4) Uani 1 d . . .
F8 F 0.2580(3) -0.3719(14) 0.4070(6) 0.265(7) Uani 1 d . . .
F9 F 0.1943(3) -0.4653(7) 0.3539(6) 0.175(4) Uani 1 d . . .
F10 F 0.2417(2) -0.4445(7) 0.2873(5) 0.154(3) Uani 1 d . . .
F11 F 0.2496(2) -0.2300(6) 0.3169(4) 0.128(2) Uani 1 d . . .
F12 F 0.1974(3) -0.2481(8) 0.3725(6) 0.189(5) Uani 1 d . . .
C31 C 1.0000 0.356(3) 0.2500 0.27(2) Uani 1 d S . .
H31A H 1.0051 0.2991 0.2954 0.325 Uiso 0.50 calc PR . .
H31B H 0.9949 0.2991 0.2046 0.325 Uiso 0.50 calc PR . .
Cl32 Cl 0.9524(4) 0.4531(7) 0.2396(4) 0.333(5) Uani 1 d . . .

loop_
_atom_site_aniso_label
_atom_site_aniso_U_11
_atom_site_aniso_U_22
_atom_site_aniso_U_33
_atom_site_aniso_U_23
_atom_site_aniso_U_13
_atom_site_aniso_U_12
Rh1 0.0522(3) 0.0549(3) 0.0559(3) 0.0072(2) 0.0136(2) 0.0000(2)
C1 0.065(5) 0.065(5) 0.095(7) 0.020(5) 0.005(4) -0.014(4)
C2 0.073(5) 0.072(5) 0.088(6) 0.015(5) 0.035(5) -0.001(4)
C3 0.096(6) 0.122(8) 0.078(6) 0.026(6) 0.030(5) -0.017(6)
C4 0.109(7) 0.104(7) 0.068(5) 0.021(5) 0.024(5) -0.014(6)
C5 0.056(4) 0.076(5) 0.065(5) 0.012(4) 0.001(3) 0.004(3)
C6 0.064(4) 0.067(5) 0.077(5) 0.016(4) 0.010(4) 0.017(4)
C7 0.086(6) 0.070(5) 0.109(7) 0.007(5) 0.023(5) 0.017(4)
C8 0.099(7) 0.070(6) 0.116(8) 0.000(5) 0.011(6) 0.002(5)
N1 0.054(3) 0.057(3) 0.055(3) 0.003(3) 0.017(2) -0.001(3)
N2 0.092(5) 0.101(5) 0.070(4) 0.015(4) 0.016(4) -0.029(4)
N3 0.052(3) 0.062(3) 0.055(3) 0.001(3) 0.016(2) 0.003(2)
C11 0.059(4) 0.059(4) 0.062(4) -0.001(3) 0.019(3) 0.012(3)
C12 0.062(4) 0.052(4) 0.055(4) -0.001(3) 0.020(3) 0.003(3)
C13 0.084(5) 0.056(4) 0.076(5) 0.008(4) 0.027(4) 0.006(4)
C14 0.089(6) 0.060(5) 0.097(6) 0.014(4) 0.034(5) -0.008(4)
C15 0.069(5) 0.075(5) 0.083(5) 0.005(4) 0.030(4) -0.008(4)
C16 0.060(4) 0.067(4) 0.055(4) 0.005(3) 0.015(3) -0.001(3)
C21 0.057(4) 0.063(4) 0.057(4) -0.003(3) 0.019(3) 0.009(3)
C22 0.065(4) 0.051(4) 0.048(4) -0.001(3) 0.025(3) 0.003(3)
C23 0.087(5) 0.071(5) 0.049(4) 0.005(4) 0.011(3) -0.021(4)
C24 0.066(5) 0.153(10) 0.066(5) -0.018(6) 0.012(4) -0.027(6)
C25 0.076(5) 0.119(8) 0.065(5) -0.020(6) -0.004(4) 0.036(6)
C26 0.144(9) 0.073(6) 0.069(6) 0.013(4) -0.010(6) 0.002(6)
P1 0.0770(12) 0.0747(13) 0.0761(13) -0.0087(11) 0.0340(11) -0.0130(10)
F1 0.117(4) 0.092(4) 0.118(4) -0.008(3) 0.055(3) -0.036(3)
F2 0.114(4) 0.109(4) 0.168(6) 0.017(4) 0.067(4) -0.033(3)
F3 0.149(6) 0.093(5) 0.448(17) 0.037(7) 0.172(9) 0.024(4)
F4 0.162(6) 0.171(6) 0.081(4) 0.007(4) 0.024(4) -0.041(5)
F5 0.100(4) 0.114(5) 0.182(7) 0.008(4) 0.048(4) 0.017(3)
F6 0.285(10) 0.202(8) 0.105(5) -0.069(5) 0.081(6) -0.140(8)
P2 0.0708(12) 0.0897(16) 0.0932(16) -0.0019(13) 0.0298(12) -0.0018(11)
F7 0.121(5) 0.185(7) 0.187(8) -0.024(7) -0.030(5) 0.033(6)
F8 0.195(9) 0.362(16) 0.161(8) 0.133(10) -0.055(7) -0.086(10)
F9 0.194(7) 0.106(5) 0.295(10) -0.029(6) 0.178(8) -0.043(5)
F10 0.161(6) 0.113(5) 0.234(9) 0.002(5) 0.129(6) 0.023(4)
F11 0.131(5) 0.112(5) 0.158(6) -0.013(4) 0.068(5) -0.037(4)
F12 0.221(9) 0.157(7) 0.258(10) -0.115(7) 0.174(9) -0.077(6)
C31 0.51(6) 0.121(19) 0.33(4) 0.000 0.34(4) 0.000
Cl32 0.633(16) 0.214(6) 0.175(5) 0.021(5) 0.160(8) 0.099(8)

loop_
_geom_bond_atom_site_label_1
_geom_bond_atom_site_label_2
_geom_bond_distance
_geom_bond_site_symmetry_2
_geom_bond_publ_flag
Rh1 N1 2.105(5) . y
Rh1 C1 2.122(8) . y
Rh1 C6 2.130(7) . y
Rh1 N3 2.133(5) . y
Rh1 C5 2.137(7) . y
Rh1 C2 2.149(8) . y
C1 C2 1.370(13) . y
C1 C8 1.513(13) . y
C2 C3 1.504(12) . y
C3 C4 1.469(12) . y
C4 C5 1.491(12) . y
C5 C6 1.393(11) . y
C6 C7 1.521(12) . y
C7 C8 1.502(12) . y
N1 C16 1.338(8) . y
N1 C12 1.358(8) . y
N2 C22 1.335(9) . y
N2 C26 1.371(11) . y
N3 C11 1.477(9) . y
N3 C21 1.492(8) . y
C11 C12 1.501(9) . y
C12 C13 1.370(10) . y
C13 C14 1.373(11) . y
C14 C15 1.354(11) . y
C15 C16 1.380(10) . y
C21 C22 1.495(9) . y
C22 C23 1.328(10) . y
C23 C24 1.371(12) . y
C24 C25 1.332(13) . y
C25 C26 1.345(14) . y
P1 F6 1.533(7) . y
P1 F3 1.546(7) . y
P1 F4 1.552(6) . y
P1 F2 1.559(5) . y
P1 F5 1.576(6) . y
P1 F1 1.580(5) . y
P2 F8 1.499(8) . y
P2 F7 1.526(8) . y
P2 F12 1.535(7) . y
P2 F9 1.554(7) . y
P2 F10 1.578(7) . y
P2 F11 1.602(6) . y
C31 Cl32 1.773(14) 2_755 y
C31 Cl32 1.773(14) . y
